data_7036322
loop_
_publ_author_name
'Bresien, Jonas'
'Faust, Kirill'
'Hering-Junghans, Christian'
'Rothe, Julia'
'Schulz, Axel'
'Villinger, Alexander'

_publ_section_title
;
 Synthetic strategies to bicyclic tetraphosphanes using P1, P2 and P4
 building blocks.
;
_journal_issue 5
_journal_name_full 'Dalton transactions (Cambridge, England : 2003)'
_journal_page_first 1998
_journal_page_last 2007
_journal_paper_doi 10.1039/c5dt02757h
_journal_volume 45
_journal_year 2016
_chemical_formula_moiety 'C36 H58 P4'
_chemical_formula_sum 'C36 H58 P4'
_chemical_formula_weight 614.70
_chemical_name_systematic
;
 ?
;
_space_group_IT_number 14
_symmetry_cell_setting monoclinic
_symmetry_Int_Tables_number 14
_symmetry_space_group_name_Hall '-P 2ybc'
_symmetry_space_group_name_H-M 'P 1 21/c 1'
_atom_sites_solution_hydrogens geom
_atom_sites_solution_primary direct
_atom_sites_solution_secondary difmap
_audit_creation_method SHELXL-97
_audit_update_record
;
2015-07-20 deposited with the CCDC.
2015-08-28 downloaded from the CCDC.
;
_cell_angle_alpha 90.00
_cell_angle_beta 109.316(3)
_cell_angle_gamma 90.00
_cell_formula_units_Z 4
_cell_length_a 15.0599(7)
_cell_length_b 18.3797(8)
_cell_length_c 14.3330(7)
_cell_measurement_reflns_used 5570
_cell_measurement_temperature 173(2)
_cell_measurement_theta_max 45.025
_cell_measurement_theta_min 5.279
_cell_volume 3744.0(3)
_computing_cell_refinement 'Bruker Apex V7.51A'
_computing_data_collection 'Bruker Apex V7.51A'
_computing_data_reduction 'Bruker SAINT'
_computing_molecular_graphics 'ORTEP-3v2.01 (Farrugia, 1997)'
_computing_publication_material SHELXL-97
_computing_structure_refinement 'SHELXL-97 (Sheldrick, 1997)'
_computing_structure_solution 'SHELXS-97 (Sheldrick, 1997)'
_diffrn_ambient_temperature 173(2)
_diffrn_measured_fraction_theta_full 0.998
_diffrn_measured_fraction_theta_max 0.998
_diffrn_measurement_device_type 'Bruker Apex Kappa II-CCD-diffractometer'
_diffrn_measurement_method 'phi and omega scans'
_diffrn_radiation_monochromator graphite
_diffrn_radiation_source 'sealed tube'
_diffrn_radiation_type MoK\a
_diffrn_radiation_wavelength 0.71073
_diffrn_reflns_av_R_equivalents 0.0836
_diffrn_reflns_av_sigmaI/netI 0.0829
_diffrn_reflns_limit_h_max 19
_diffrn_reflns_limit_h_min -21
_diffrn_reflns_limit_k_max 25
_diffrn_reflns_limit_k_min -21
_diffrn_reflns_limit_l_max 20
_diffrn_reflns_limit_l_min -16
_diffrn_reflns_number 52969
_diffrn_reflns_theta_full 30.07
_diffrn_reflns_theta_max 30.07
_diffrn_reflns_theta_min 1.81
_exptl_absorpt_coefficient_mu 0.223
_exptl_absorpt_correction_T_max 0.9867
_exptl_absorpt_correction_T_min 0.9160
_exptl_absorpt_correction_type multi-scan
_exptl_absorpt_process_details '(SADABS; Sheldrick, 2004)'
_exptl_crystal_colour colourless
_exptl_crystal_density_diffrn 1.091
_exptl_crystal_density_method 'not measured'
_exptl_crystal_description block
_exptl_crystal_F_000 1336
_exptl_crystal_size_max 0.40
_exptl_crystal_size_mid 0.16
_exptl_crystal_size_min 0.06
_refine_diff_density_max 0.325
_refine_diff_density_min -0.270
_refine_diff_density_rms 0.058
_refine_ls_extinction_method none
_refine_ls_goodness_of_fit_ref 1.020
_refine_ls_hydrogen_treatment constr
_refine_ls_matrix_type full
_refine_ls_number_parameters 423
_refine_ls_number_reflns 10962
_refine_ls_number_restraints 6
_refine_ls_restrained_S_all 1.020
_refine_ls_R_factor_all 0.1135
_refine_ls_R_factor_gt 0.0539
_refine_ls_shift/su_max 0.001
_refine_ls_shift/su_mean 0.000
_refine_ls_structure_factor_coef Fsqd
_refine_ls_weighting_details 'calc w=1/[\s^2^(Fo^2^)+(0.0478P)^2^+1.0035P] where P=(Fo^2^+2Fc^2^)/3'
_refine_ls_weighting_scheme calc
_refine_ls_wR_factor_gt 0.1099
_refine_ls_wR_factor_ref 0.1342
_reflns_number_gt 6386
_reflns_number_total 10962
_reflns_threshold_expression >2\s(I)
_cod_data_source_file c5dt02757h2.cif
_cod_data_source_block ch_jr3_endo_exo_MesP4Mes
_cod_depositor_comments 'Adding full bibliography for 7036321--7036328.cif.'
_cod_original_sg_symbol_H-M 'P 21/c'
_cod_database_code 7036322

loop_
_symmetry_equiv_pos_as_xyz
'x, y, z'
'-x, y+1/2, -z+1/2'
'-x, -y, -z'
'x, -y-1/2, z-1/2'

loop_
_atom_site_label
_atom_site_type_symbol
_atom_site_fract_x
_atom_site_fract_y
_atom_site_fract_z
_atom_site_U_iso_or_equiv
_atom_site_adp_type
_atom_site_occupancy
_atom_site_symmetry_multiplicity
_atom_site_calc_flag
_atom_site_refinement_flags
_atom_site_disorder_assembly
_atom_site_disorder_group
P1 P 0.09795(4) 0.40325(3) 0.75178(4) 0.02476(12) Uani 1 1 d . . .
P2 P 0.08736(4) 0.39227(3) 0.90229(4) 0.03233(14) Uani 1 1 d . . .
P3 P 0.10766(4) 0.29497(3) 0.82508(4) 0.03222(14) Uani 1 1 d . . .
P4 P 0.22522(4) 0.33631(3) 0.95182(4) 0.03390(15) Uani 1 1 d . . .
C1 C -0.03187(13) 0.39835(10) 0.68211(14) 0.0233(4) Uani 1 1 d . . .
C2 C -0.06807(14) 0.33849(10) 0.61873(14) 0.0255(4) Uani 1 1 d . . .
C3 C -0.15839(14) 0.31421(11) 0.60922(15) 0.0296(5) Uani 1 1 d . . .
H3 H -0.1818 0.2724 0.5698 0.035 Uiso 1 1 calc R . .
C4 C -0.21568(14) 0.34791(11) 0.65433(15) 0.0276(4) Uani 1 1 d . A .
C5 C -0.18493(14) 0.41490(11) 0.69780(15) 0.0291(5) Uani 1 1 d . . .
H5 H -0.2267 0.4430 0.7205 0.035 Uiso 1 1 calc R . .
C6 C -0.09612(14) 0.44288(10) 0.70975(14) 0.0251(4) Uani 1 1 d . . .
C7 C -0.01894(15) 0.30082(12) 0.55210(15) 0.0317(5) Uani 1 1 d . . .
C8 C 0.07201(16) 0.33761(13) 0.55056(17) 0.0408(6) Uani 1 1 d . . .
H8A H 0.0903 0.3176 0.4961 0.061 Uiso 1 1 calc R . .
H8B H 0.1222 0.3286 0.6134 0.061 Uiso 1 1 calc R . .
H8C H 0.0616 0.3901 0.5411 0.061 Uiso 1 1 calc R . .
C9 C 0.00093(19) 0.22077(12) 0.58048(18) 0.0456(6) Uani 1 1 d . . .
H9A H -0.0582 0.1960 0.5751 0.068 Uiso 1 1 calc R . .
H9B H 0.0440 0.2174 0.6486 0.068 Uiso 1 1 calc R . .
H9C H 0.0297 0.1976 0.5358 0.068 Uiso 1 1 calc R . .
C10 C -0.08674(18) 0.30492(15) 0.44493(17) 0.0486(6) Uani 1 1 d . . .
H10A H -0.0570 0.2828 0.4005 0.073 Uiso 1 1 calc R . .
H10B H -0.1016 0.3559 0.4264 0.073 Uiso 1 1 calc R . .
H10C H -0.1448 0.2786 0.4397 0.073 Uiso 1 1 calc R . .
C11 C -0.30934(14) 0.31561(12) 0.65483(17) 0.0332(5) Uani 1 1 d . . .
C12A C -0.3303(3) 0.2425(2) 0.6030(4) 0.0831(15) Uani 0.873(3) 1 d PD A 1
H12A H -0.2797 0.2082 0.6357 0.125 Uiso 0.873(3) 1 calc PR A 1
H12B H -0.3344 0.2482 0.5337 0.125 Uiso 0.873(3) 1 calc PR A 1
H12C H -0.3902 0.2238 0.6061 0.125 Uiso 0.873(3) 1 calc PR A 1
C13A C -0.3904(2) 0.3661(2) 0.6027(3) 0.0730(12) Uani 0.873(3) 1 d PD A 1
H13A H -0.4493 0.3455 0.6061 0.109 Uiso 0.873(3) 1 calc PR A 1
H13B H -0.3947 0.3715 0.5333 0.109 Uiso 0.873(3) 1 calc PR A 1
H13C H -0.3796 0.4138 0.6350 0.109 Uiso 0.873(3) 1 calc PR A 1
C14A C -0.3055(2) 0.3062(2) 0.7612(2) 0.0710(12) Uani 0.873(3) 1 d PD A 1
H14A H -0.2546 0.2726 0.7951 0.106 Uiso 0.873(3) 1 calc PR A 1
H14B H -0.3656 0.2866 0.7625 0.106 Uiso 0.873(3) 1 calc PR A 1
H14C H -0.2939 0.3535 0.7947 0.106 Uiso 0.873(3) 1 calc PR A 1
C12B C -0.3636(16) 0.2942(14) 0.5455(15) 0.0831(15) Uani 0.127(3) 1 d PD A 2
H12D H -0.4267 0.2771 0.5400 0.125 Uiso 0.127(3) 1 calc PR A 2
H12E H -0.3294 0.2554 0.5249 0.125 Uiso 0.127(3) 1 calc PR A 2
H12F H -0.3686 0.3368 0.5028 0.125 Uiso 0.127(3) 1 calc PR A 2
C13B C -0.3675(15) 0.3685(11) 0.6857(19) 0.0730(12) Uani 0.127(3) 1 d PD A 2
H13D H -0.4279 0.3461 0.6810 0.109 Uiso 0.127(3) 1 calc PR A 2
H13E H -0.3785 0.4112 0.6426 0.109 Uiso 0.127(3) 1 calc PR A 2
H13F H -0.3348 0.3833 0.7542 0.109 Uiso 0.127(3) 1 calc PR A 2
C14B C -0.2870(14) 0.2482(12) 0.7144(16) 0.0710(12) Uani 0.127(3) 1 d PD A 2
H14D H -0.2471 0.2600 0.7820 0.106 Uiso 0.127(3) 1 calc PR A 2
H14E H -0.2536 0.2143 0.6848 0.106 Uiso 0.127(3) 1 calc PR A 2
H14F H -0.3455 0.2256 0.7159 0.106 Uiso 0.127(3) 1 calc PR A 2
C15 C -0.07867(15) 0.52295(11) 0.74413(16) 0.0312(5) Uani 1 1 d . . .
C16 C -0.08074(19) 0.53331(12) 0.84965(18) 0.0455(6) Uani 1 1 d . . .
H16A H -0.0253 0.5102 0.8967 0.068 Uiso 1 1 calc R . .
H16B H -0.1378 0.5109 0.8553 0.068 Uiso 1 1 calc R . .
H16C H -0.0805 0.5854 0.8644 0.068 Uiso 1 1 calc R . .
C17 C -0.15932(18) 0.56832(13) 0.6730(2) 0.0494(7) Uani 1 1 d . . .
H17A H -0.1490 0.6200 0.6901 0.074 Uiso 1 1 calc R . .
H17B H -0.2195 0.5529 0.6790 0.074 Uiso 1 1 calc R . .
H17C H -0.1605 0.5609 0.6049 0.074 Uiso 1 1 calc R . .
C18 C 0.01144(16) 0.55580(12) 0.73525(18) 0.0371(5) Uani 1 1 d . . .
H18A H 0.0661 0.5348 0.7860 0.056 Uiso 1 1 calc R . .
H18B H 0.0109 0.6086 0.7444 0.056 Uiso 1 1 calc R . .
H18C H 0.0151 0.5451 0.6696 0.056 Uiso 1 1 calc R . .
C19 C 0.30241(14) 0.38730(11) 0.89657(14) 0.0276(4) Uani 1 1 d . . .
C20 C 0.31504(14) 0.46324(11) 0.91027(15) 0.0288(4) Uani 1 1 d . . .
C21 C 0.33329(14) 0.50294(12) 0.83612(16) 0.0329(5) Uani 1 1 d . . .
H21 H 0.3378 0.5544 0.8424 0.039 Uiso 1 1 calc R . .
C22 C 0.34516(14) 0.47115(12) 0.75345(16) 0.0326(5) Uani 1 1 d . B .
C23 C 0.35276(14) 0.39616(12) 0.75442(16) 0.0335(5) Uani 1 1 d . . .
H23 H 0.3706 0.3734 0.7038 0.040 Uiso 1 1 calc R . .
C24 C 0.33548(14) 0.35231(11) 0.82614(15) 0.0289(4) Uani 1 1 d . . .
C25 C 0.31375(15) 0.50655(12) 1.00311(16) 0.0355(5) Uani 1 1 d . . .
C26 C 0.32037(18) 0.45895(14) 1.09285(17) 0.0474(6) Uani 1 1 d . . .
H26A H 0.3336 0.4897 1.1518 0.071 Uiso 1 1 calc R . .
H26B H 0.3711 0.4234 1.1027 0.071 Uiso 1 1 calc R . .
H26C H 0.2606 0.4334 1.0815 0.071 Uiso 1 1 calc R . .
C27 C 0.22642(16) 0.55530(13) 0.97989(18) 0.0426(6) Uani 1 1 d . . .
H27A H 0.1698 0.5249 0.9620 0.064 Uiso 1 1 calc R . .
H27B H 0.2236 0.5876 0.9246 0.064 Uiso 1 1 calc R . .
H27C H 0.2300 0.5845 1.0382 0.064 Uiso 1 1 calc R . .
C28 C 0.40167(17) 0.55586(14) 1.0366(2) 0.0498(7) Uani 1 1 d . . .
H28A H 0.4022 0.5834 1.0953 0.075 Uiso 1 1 calc R . .
H28B H 0.4001 0.5897 0.9832 0.075 Uiso 1 1 calc R . .
H28C H 0.4584 0.5257 1.0525 0.075 Uiso 1 1 calc R . .
C29 C 0.35223(17) 0.51636(13) 0.66679(17) 0.0418(6) Uani 1 1 d . . .
C30A C 0.4346(6) 0.5624(4) 0.6962(5) 0.084(3) Uani 0.491(5) 1 d PD B 1
H30A H 0.4358 0.5919 0.6397 0.127 Uiso 0.491(5) 1 calc PR B 1
H30B H 0.4912 0.5320 0.7186 0.127 Uiso 0.491(5) 1 calc PR B 1
H30C H 0.4325 0.5944 0.7501 0.127 Uiso 0.491(5) 1 calc PR B 1
C31A C 0.3642(5) 0.4623(3) 0.5805(4) 0.0573(19) Uani 0.491(5) 1 d PD B 1
H31A H 0.3656 0.4913 0.5237 0.086 Uiso 0.491(5) 1 calc PR B 1
H31B H 0.3111 0.4283 0.5596 0.086 Uiso 0.491(5) 1 calc PR B 1
H31C H 0.4231 0.4349 0.6067 0.086 Uiso 0.491(5) 1 calc PR B 1
C32A C 0.2599(5) 0.5518(4) 0.6178(5) 0.071(2) Uani 0.491(5) 1 d PD B 1
H32A H 0.2435 0.5824 0.6657 0.107 Uiso 0.491(5) 1 calc PR B 1
H32B H 0.2115 0.5144 0.5923 0.107 Uiso 0.491(5) 1 calc PR B 1
H32C H 0.2638 0.5820 0.5629 0.107 Uiso 0.491(5) 1 calc PR B 1
C30B C 0.3489(5) 0.6036(3) 0.6897(4) 0.0511(16) Uani 0.509(5) 1 d PD B 2
H30D H 0.4036 0.6167 0.7469 0.077 Uiso 0.509(5) 1 calc PR B 2
H30E H 0.2911 0.6147 0.7039 0.077 Uiso 0.509(5) 1 calc PR B 2
H30F H 0.3501 0.6316 0.6319 0.077 Uiso 0.509(5) 1 calc PR B 2
C31B C 0.4459(4) 0.5060(4) 0.6530(5) 0.069(2) Uani 0.509(5) 1 d PD B 2
H31D H 0.4518 0.5400 0.6027 0.103 Uiso 0.509(5) 1 calc PR B 2
H31E H 0.4509 0.4560 0.6316 0.103 Uiso 0.509(5) 1 calc PR B 2
H31F H 0.4962 0.5152 0.7157 0.103 Uiso 0.509(5) 1 calc PR B 2
C32B C 0.2705(4) 0.5031(3) 0.5792(4) 0.0592(19) Uani 0.509(5) 1 d PD B 2
H32D H 0.2727 0.5357 0.5259 0.089 Uiso 0.509(5) 1 calc PR B 2
H32E H 0.2129 0.5123 0.5949 0.089 Uiso 0.509(5) 1 calc PR B 2
H32F H 0.2711 0.4525 0.5581 0.089 Uiso 0.509(5) 1 calc PR B 2
C33 C 0.35925(15) 0.27030(12) 0.82332(17) 0.0363(5) Uani 1 1 d . . .
C34 C 0.29267(18) 0.23246(14) 0.7322(2) 0.0505(7) Uani 1 1 d . . .
H34A H 0.2285 0.2338 0.7348 0.076 Uiso 1 1 calc R . .
H34B H 0.3123 0.1818 0.7308 0.076 Uiso 1 1 calc R . .
H34C H 0.2944 0.2575 0.6725 0.076 Uiso 1 1 calc R . .
C35 C 0.3619(2) 0.22713(13) 0.9157(2) 0.0527(7) Uani 1 1 d . . .
H35A H 0.3978 0.2543 0.9750 0.079 Uiso 1 1 calc R . .
H35B H 0.3919 0.1799 0.9153 0.079 Uiso 1 1 calc R . .
H35C H 0.2975 0.2196 0.9160 0.079 Uiso 1 1 calc R . .
C36 C 0.45994(18) 0.26572(15) 0.8180(2) 0.0580(7) Uani 1 1 d . . .
H36A H 0.4615 0.2888 0.7570 0.087 Uiso 1 1 calc R . .
H36B H 0.4785 0.2146 0.8187 0.087 Uiso 1 1 calc R . .
H36C H 0.5037 0.2909 0.8751 0.087 Uiso 1 1 calc R . .

loop_
_atom_site_aniso_label
_atom_site_aniso_U_11
_atom_site_aniso_U_22
_atom_site_aniso_U_33
_atom_site_aniso_U_23
_atom_site_aniso_U_13
_atom_site_aniso_U_12
P1 0.0219(3) 0.0276(3) 0.0256(3) 0.0012(2) 0.0090(2) -0.0020(2)
P2 0.0305(3) 0.0417(3) 0.0272(3) 0.0010(2) 0.0128(2) -0.0029(3)
P3 0.0311(3) 0.0300(3) 0.0351(3) 0.0047(2) 0.0101(2) -0.0038(2)
P4 0.0321(3) 0.0391(3) 0.0279(3) 0.0078(2) 0.0063(2) -0.0018(3)
C1 0.0236(10) 0.0246(10) 0.0233(10) 0.0013(8) 0.0097(8) -0.0012(8)
C2 0.0257(10) 0.0255(10) 0.0255(10) -0.0001(8) 0.0086(8) 0.0022(8)
C3 0.0290(11) 0.0277(11) 0.0296(11) -0.0070(9) 0.0066(9) -0.0042(9)
C4 0.0217(10) 0.0292(11) 0.0307(11) -0.0011(9) 0.0070(9) -0.0025(8)
C5 0.0243(10) 0.0303(11) 0.0344(12) -0.0022(9) 0.0119(9) 0.0023(9)
C6 0.0259(10) 0.0242(10) 0.0251(10) -0.0015(8) 0.0083(8) 0.0002(8)
C7 0.0319(11) 0.0363(12) 0.0290(11) -0.0057(9) 0.0128(9) 0.0017(9)
C8 0.0419(14) 0.0538(15) 0.0340(12) -0.0053(11) 0.0226(11) 0.0018(11)
C9 0.0575(16) 0.0373(14) 0.0477(15) -0.0085(11) 0.0252(13) 0.0071(12)
C10 0.0452(15) 0.0695(18) 0.0314(13) -0.0105(12) 0.0130(11) 0.0013(13)
C11 0.0230(10) 0.0333(12) 0.0426(13) -0.0022(10) 0.0097(10) -0.0056(9)
C12A 0.063(2) 0.064(2) 0.142(4) -0.048(3) 0.060(3) -0.039(2)
C13A 0.0236(16) 0.077(2) 0.107(3) 0.031(2) 0.0062(18) 0.0001(15)
C14A 0.0506(19) 0.116(3) 0.049(2) 0.0058(19) 0.0192(16) -0.040(2)
C12B 0.063(2) 0.064(2) 0.142(4) -0.048(3) 0.060(3) -0.039(2)
C13B 0.0236(16) 0.077(2) 0.107(3) 0.031(2) 0.0062(18) 0.0001(15)
C14B 0.0506(19) 0.116(3) 0.049(2) 0.0058(19) 0.0192(16) -0.040(2)
C15 0.0330(12) 0.0241(11) 0.0368(12) -0.0048(9) 0.0119(10) -0.0014(9)
C16 0.0607(17) 0.0335(13) 0.0507(15) -0.0156(11) 0.0298(13) -0.0076(12)
C17 0.0425(15) 0.0288(13) 0.0692(18) -0.0002(12) 0.0081(13) 0.0016(11)
C18 0.0396(13) 0.0260(11) 0.0462(14) -0.0019(10) 0.0150(11) -0.0053(10)
C19 0.0233(10) 0.0311(11) 0.0243(10) 0.0032(8) 0.0022(8) -0.0001(8)
C20 0.0211(10) 0.0318(11) 0.0295(11) -0.0005(9) 0.0030(9) 0.0012(9)
C21 0.0242(11) 0.0302(11) 0.0405(13) 0.0026(10) 0.0057(9) -0.0028(9)
C22 0.0213(10) 0.0406(13) 0.0337(12) 0.0086(10) 0.0059(9) -0.0002(9)
C23 0.0254(11) 0.0436(14) 0.0305(11) -0.0016(10) 0.0078(9) 0.0020(10)
C24 0.0225(10) 0.0299(11) 0.0292(11) -0.0005(9) 0.0018(9) 0.0012(8)
C25 0.0295(12) 0.0398(13) 0.0336(12) -0.0070(10) 0.0057(9) -0.0012(10)
C26 0.0499(15) 0.0585(17) 0.0306(13) -0.0085(11) 0.0088(11) 0.0011(13)
C27 0.0353(13) 0.0445(14) 0.0445(14) -0.0136(11) 0.0084(11) 0.0009(11)
C28 0.0364(14) 0.0543(16) 0.0524(16) -0.0197(13) 0.0064(12) -0.0069(12)
C29 0.0371(13) 0.0480(15) 0.0385(13) 0.0148(11) 0.0099(11) 0.0010(11)
C30A 0.099(6) 0.090(6) 0.055(4) 0.022(4) 0.015(4) -0.054(6)
C31A 0.077(5) 0.058(4) 0.045(3) 0.020(3) 0.032(3) 0.015(3)
C32A 0.082(5) 0.081(6) 0.057(4) 0.031(4) 0.030(4) 0.036(4)
C30B 0.077(4) 0.038(3) 0.042(3) 0.007(2) 0.023(3) -0.009(3)
C31B 0.069(4) 0.082(5) 0.072(5) 0.033(4) 0.046(4) 0.016(4)
C32B 0.078(5) 0.051(4) 0.033(3) 0.009(3) -0.002(3) -0.012(3)
C33 0.0289(12) 0.0308(12) 0.0453(14) -0.0029(10) 0.0070(10) 0.0057(9)
C34 0.0459(15) 0.0408(14) 0.0608(17) -0.0173(13) 0.0120(13) 0.0027(12)
C35 0.0541(17) 0.0365(14) 0.0636(18) 0.0096(13) 0.0142(14) 0.0124(12)
C36 0.0395(15) 0.0460(16) 0.086(2) -0.0038(15) 0.0171(14) 0.0140(12)

loop_
_atom_type_symbol
_atom_type_description
_atom_type_scat_dispersion_real
_atom_type_scat_dispersion_imag
_atom_type_scat_source
C C 0.0033 0.0016 'International Tables Vol C Tables 4.2.6.8 and 6.1.1.4'
H H 0.0000 0.0000 'International Tables Vol C Tables 4.2.6.8 and 6.1.1.4'
P P 0.1023 0.0942 'International Tables Vol C Tables 4.2.6.8 and 6.1.1.4'

loop_
_geom_angle_atom_site_label_1
_geom_angle_atom_site_label_2
_geom_angle_atom_site_label_3
_geom_angle
C1 P1 P2 96.61(6)
C1 P1 P3 95.85(6)
P2 P1 P3 58.49(2)
P3 P2 P4 60.44(3)
P3 P2 P1 60.94(2)
P4 P2 P1 89.58(3)
P2 P3 P4 60.58(3)
P2 P3 P1 60.57(2)
P4 P3 P1 89.44(3)
C19 P4 P3 105.46(7)
C19 P4 P2 106.33(7)
P3 P4 P2 58.98(3)
C2 C1 C6 118.27(17)
C2 C1 P1 119.32(14)
C6 C1 P1 120.59(14)
C3 C2 C1 117.86(17)
C3 C2 C7 116.45(18)
C1 C2 C7 125.52(17)
C4 C3 C2 123.35(19)
C4 C3 H3 118.3
C2 C3 H3 118.3
C3 C4 C5 116.08(18)
C3 C4 C11 123.08(18)
C5 C4 C11 120.82(18)
C4 C5 C6 123.23(18)
C4 C5 H5 118.4
C6 C5 H5 118.4
C5 C6 C1 117.98(18)
C5 C6 C15 116.52(17)
C1 C6 C15 125.29(17)
C9 C7 C8 109.32(19)
C9 C7 C10 108.62(19)
C8 C7 C10 105.35(18)
C9 C7 C2 110.90(17)
C8 C7 C2 114.96(17)
C10 C7 C2 107.36(17)
C7 C8 H8A 109.5
C7 C8 H8B 109.5
H8A C8 H8B 109.5
C7 C8 H8C 109.5
H8A C8 H8C 109.5
H8B C8 H8C 109.5
C7 C9 H9A 109.5
C7 C9 H9B 109.5
H9A C9 H9B 109.5
C7 C9 H9C 109.5
H9A C9 H9C 109.5
H9B C9 H9C 109.5
C7 C10 H10A 109.5
C7 C10 H10B 109.5
H10A C10 H10B 109.5
C7 C10 H10C 109.5
H10A C10 H10C 109.5
H10B C10 H10C 109.5
C13B C11 C14B 115.1(12)
C13B C11 C14A 66.5(10)
C14B C11 C14A 53.0(10)
C13B C11 C12A 133.2(9)
C14B C11 C12A 60.7(10)
C14A C11 C12A 108.9(3)
C13B C11 C13A 44.2(9)
C14B C11 C13A 142.0(8)
C14A C11 C13A 108.7(3)
C12A C11 C13A 107.3(3)
C13B C11 C4 112.7(9)
C14B C11 C4 107.1(8)
C14A C11 C4 108.67(19)
C12A C11 C4 112.5(2)
C13A C11 C4 110.6(2)
C13B C11 C12B 107.6(11)
C14B C11 C12B 108.2(12)
C14A C11 C12B 144.6(9)
C12A C11 C12B 47.9(9)
C13A C11 C12B 65.9(10)
C4 C11 C12B 105.6(8)
C11 C12A H12A 109.5
C11 C12A H12B 109.5
C11 C12A H12C 109.5
C11 C13A H13A 109.5
C11 C13A H13B 109.5
C11 C13A H13C 109.5
C11 C14A H14A 109.5
C11 C14A H14B 109.5
C11 C14A H14C 109.5
C11 C12B H12D 109.5
C11 C12B H12E 109.5
H12D C12B H12E 109.5
C11 C12B H12F 109.5
H12D C12B H12F 109.5
H12E C12B H12F 109.5
C11 C13B H13D 109.5
C11 C13B H13E 109.5
H13D C13B H13E 109.5
C11 C13B H13F 109.5
H13D C13B H13F 109.5
H13E C13B H13F 109.5
C11 C14B H14D 109.5
C11 C14B H14E 109.5
H14D C14B H14E 109.5
C11 C14B H14F 109.5
H14D C14B H14F 109.5
H14E C14B H14F 109.5
C18 C15 C16 109.94(18)
C18 C15 C17 104.93(18)
C16 C15 C17 108.37(19)
C18 C15 C6 114.28(17)
C16 C15 C6 112.04(17)
C17 C15 C6 106.83(17)
C15 C16 H16A 109.5
C15 C16 H16B 109.5
H16A C16 H16B 109.5
C15 C16 H16C 109.5
H16A C16 H16C 109.5
H16B C16 H16C 109.5
C15 C17 H17A 109.5
C15 C17 H17B 109.5
H17A C17 H17B 109.5
C15 C17 H17C 109.5
H17A C17 H17C 109.5
H17B C17 H17C 109.5
C15 C18 H18A 109.5
C15 C18 H18B 109.5
H18A C18 H18B 109.5
C15 C18 H18C 109.5
H18A C18 H18C 109.5
H18B C18 H18C 109.5
C20 C19 C24 118.92(18)
C20 C19 P4 120.82(15)
C24 C19 P4 119.34(15)
C21 C20 C19 117.63(19)
C21 C20 C25 116.56(19)
C19 C20 C25 125.78(18)
C22 C21 C20 123.2(2)
C22 C21 H21 118.4
C20 C21 H21 118.4
C23 C22 C21 116.47(19)
C23 C22 C29 121.5(2)
C21 C22 C29 122.0(2)
C22 C23 C24 123.2(2)
C22 C23 H23 118.4
C24 C23 H23 118.4
C23 C24 C19 117.17(19)
C23 C24 C33 116.13(18)
C19 C24 C33 126.63(18)
C26 C25 C27 109.20(19)
C26 C25 C28 105.27(19)
C27 C25 C28 108.07(19)
C26 C25 C20 114.22(19)
C27 C25 C20 111.44(18)
C28 C25 C20 108.29(18)
C25 C26 H26A 109.5
C25 C26 H26B 109.5
H26A C26 H26B 109.5
C25 C26 H26C 109.5
H26A C26 H26C 109.5
H26B C26 H26C 109.5
C25 C27 H27A 109.5
C25 C27 H27B 109.5
H27A C27 H27B 109.5
C25 C27 H27C 109.5
H27A C27 H27C 109.5
H27B C27 H27C 109.5
C25 C28 H28A 109.5
C25 C28 H28B 109.5
H28A C28 H28B 109.5
C25 C28 H28C 109.5
H28A C28 H28C 109.5
H28B C28 H28C 109.5
C30A C29 C32B 138.4(4)
C30A C29 C32A 117.4(5)
C32B C29 C32A 43.5(3)
C30A C29 C31B 50.1(4)
C32B C29 C31B 115.4(4)
C32A C29 C31B 140.1(4)
C30A C29 C22 111.5(3)
C32B C29 C22 110.1(3)
C32A C29 C22 108.5(3)
C31B C29 C22 111.1(3)
C30A C29 C30B 56.6(4)
C32B C29 C30B 105.2(4)
C32A C29 C30B 65.2(4)
C31B C29 C30B 104.0(4)
C22 C29 C30B 110.7(2)
C30A C29 C31A 106.1(4)
C32B C29 C31A 61.5(4)
C32A C29 C31A 103.2(4)
C31B C29 C31A 58.8(4)
C22 C29 C31A 109.7(2)
C30B C29 C31A 139.5(3)
C29 C30A H30A 109.5
C29 C30A H30B 109.5
C29 C30A H30C 109.5
C29 C31A H31A 109.5
C29 C31A H31B 109.5
C29 C31A H31C 109.5
C29 C32A H32A 109.5
C29 C32A H32B 109.5
C29 C32A H32C 109.5
C29 C30B H30D 109.5
C29 C30B H30E 109.5
H30D C30B H30E 109.5
C29 C30B H30F 109.5
H30D C30B H30F 109.5
H30E C30B H30F 109.5
C29 C31B H31D 109.5
C29 C31B H31E 109.5
H31D C31B H31E 109.5
C29 C31B H31F 109.5
H31D C31B H31F 109.5
H31E C31B H31F 109.5
C29 C32B H32D 109.5
C29 C32B H32E 109.5
H32D C32B H32E 109.5
C29 C32B H32F 109.5
H32D C32B H32F 109.5
H32E C32B H32F 109.5
C34 C33 C35 109.0(2)
C34 C33 C36 108.1(2)
C35 C33 C36 105.6(2)
C34 C33 C24 111.89(18)
C35 C33 C24 114.84(19)
C36 C33 C24 107.01(18)
C33 C34 H34A 109.5
C33 C34 H34B 109.5
H34A C34 H34B 109.5
C33 C34 H34C 109.5
H34A C34 H34C 109.5
H34B C34 H34C 109.5
C33 C35 H35A 109.5
C33 C35 H35B 109.5
H35A C35 H35B 109.5
C33 C35 H35C 109.5
H35A C35 H35C 109.5
H35B C35 H35C 109.5
C33 C36 H36A 109.5
C33 C36 H36B 109.5
H36A C36 H36B 109.5
C33 C36 H36C 109.5
H36A C36 H36C 109.5
H36B C36 H36C 109.5

loop_
_geom_bond_atom_site_label_1
_geom_bond_atom_site_label_2
_geom_bond_distance
P1 C1 1.880(2)
P1 P2 2.2244(7)
P1 P3 2.2326(8)
P2 P3 2.1773(8)
P2 P4 2.2131(8)
P3 P4 2.2101(8)
P4 C19 1.862(2)
C1 C2 1.416(3)
C1 C6 1.420(3)
C2 C3 1.395(3)
C2 C7 1.551(3)
C3 C4 1.384(3)
C3 H3 0.9500
C4 C5 1.389(3)
C4 C11 1.533(3)
C5 C6 1.390(3)
C5 H5 0.9500
C6 C15 1.547(3)
C7 C9 1.529(3)
C7 C8 1.534(3)
C7 C10 1.540(3)
C8 H8A 0.9800
C8 H8B 0.9800
C8 H8C 0.9800
C9 H9A 0.9800
C9 H9B 0.9800
C9 H9C 0.9800
C10 H10A 0.9800
C10 H10B 0.9800
C10 H10C 0.9800
C11 C13B 1.471(19)
C11 C14B 1.479(18)
C11 C14A 1.517(4)
C11 C12A 1.518(4)
C11 C13A 1.519(4)
C11 C12B 1.56(2)
C12A H12A 0.9800
C12A H12B 0.9800
C12A H12C 0.9800
C13A H13A 0.9800
C13A H13B 0.9800
C13A H13C 0.9800
C14A H14A 0.9800
C14A H14B 0.9800
C14A H14C 0.9800
C12B H12D 0.9800
C12B H12E 0.9800
C12B H12F 0.9800
C13B H13D 0.9800
C13B H13E 0.9800
C13B H13F 0.9800
C14B H14D 0.9800
C14B H14E 0.9800
C14B H14F 0.9800
C15 C18 1.528(3)
C15 C16 1.535(3)
C15 C17 1.546(3)
C16 H16A 0.9800
C16 H16B 0.9800
C16 H16C 0.9800
C17 H17A 0.9800
C17 H17B 0.9800
C17 H17C 0.9800
C18 H18A 0.9800
C18 H18B 0.9800
C18 H18C 0.9800
C19 C20 1.414(3)
C19 C24 1.419(3)
C20 C21 1.389(3)
C20 C25 1.556(3)
C21 C22 1.385(3)
C21 H21 0.9500
C22 C23 1.383(3)
C22 C29 1.527(3)
C23 C24 1.397(3)
C23 H23 0.9500
C24 C33 1.553(3)
C25 C26 1.531(3)
C25 C27 1.534(3)
C25 C28 1.544(3)
C26 H26A 0.9800
C26 H26B 0.9800
C26 H26C 0.9800
C27 H27A 0.9800
C27 H27B 0.9800
C27 H27C 0.9800
C28 H28A 0.9800
C28 H28B 0.9800
C28 H28C 0.9800
C29 C30A 1.444(6)
C29 C32B 1.458(6)
C29 C32A 1.485(6)
C29 C31B 1.500(6)
C29 C30B 1.641(5)
C29 C31A 1.643(6)
C30A H30A 0.9800
C30A H30B 0.9800
C30A H30C 0.9800
C31A H31A 0.9800
C31A H31B 0.9800
C31A H31C 0.9800
C32A H32A 0.9800
C32A H32B 0.9800
C32A H32C 0.9800
C30B H30D 0.9800
C30B H30E 0.9800
C30B H30F 0.9800
C31B H31D 0.9800
C31B H31E 0.9800
C31B H31F 0.9800
C32B H32D 0.9800
C32B H32E 0.9800
C32B H32F 0.9800
C33 C34 1.526(3)
C33 C35 1.533(3)
C33 C36 1.545(3)
C34 H34A 0.9800
C34 H34B 0.9800
C34 H34C 0.9800
C35 H35A 0.9800
C35 H35B 0.9800
C35 H35C 0.9800
C36 H36A 0.9800
C36 H36B 0.9800
C36 H36C 0.9800

loop_
_geom_torsion_atom_site_label_1
_geom_torsion_atom_site_label_2
_geom_torsion_atom_site_label_3
_geom_torsion_atom_site_label_4
_geom_torsion
C1 P1 P2 P3 92.83(6)
C1 P1 P2 P4 148.76(6)
P3 P1 P2 P4 55.93(3)
P1 P2 P3 P4 107.78(3)
P4 P2 P3 P1 -107.78(3)
C1 P1 P3 P2 -94.18(6)
C1 P1 P3 P4 -150.23(6)
P2 P1 P3 P4 -56.05(3)
P2 P3 P4 C19 -100.02(7)
P1 P3 P4 C19 -43.98(7)
P1 P3 P4 P2 56.04(3)
P3 P2 P4 C19 98.51(7)
P1 P2 P4 C19 42.16(7)
P1 P2 P4 P3 -56.35(3)
P2 P1 C1 C2 -114.52(14)
P3 P1 C1 C2 -55.65(15)
P2 P1 C1 C6 49.88(15)
P3 P1 C1 C6 108.75(15)
C6 C1 C2 C3 -17.6(3)
P1 C1 C2 C3 147.13(16)
C6 C1 C2 C7 157.35(18)
P1 C1 C2 C7 -37.9(3)
C1 C2 C3 C4 3.5(3)
C7 C2 C3 C4 -171.98(19)
C2 C3 C4 C5 10.0(3)
C2 C3 C4 C11 -171.80(19)
C3 C4 C5 C6 -9.4(3)
C11 C4 C5 C6 172.26(19)
C4 C5 C6 C1 -4.4(3)
C4 C5 C6 C15 170.59(19)
C2 C1 C6 C5 18.1(3)
P1 C1 C6 C5 -146.46(16)
C2 C1 C6 C15 -156.43(18)
P1 C1 C6 C15 39.0(3)
C3 C2 C7 C9 -65.9(2)
C1 C2 C7 C9 119.1(2)
C3 C2 C7 C8 169.50(19)
C1 C2 C7 C8 -5.5(3)
C3 C2 C7 C10 52.7(2)
C1 C2 C7 C10 -122.4(2)
C3 C4 C11 C13B -166.3(11)
C5 C4 C11 C13B 11.9(11)
C3 C4 C11 C14B 66.2(11)
C5 C4 C11 C14B -115.6(11)
C3 C4 C11 C14A 122.1(3)
C5 C4 C11 C14A -59.7(3)
C3 C4 C11 C12A 1.4(4)
C5 C4 C11 C12A 179.6(3)
C3 C4 C11 C13A -118.6(3)
C5 C4 C11 C13A 59.6(3)
C3 C4 C11 C12B -49.0(11)
C5 C4 C11 C12B 129.2(10)
C5 C6 C15 C18 -167.76(19)
C1 C6 C15 C18 6.8(3)
C5 C6 C15 C16 66.3(2)
C1 C6 C15 C16 -119.1(2)
C5 C6 C15 C17 -52.2(2)
C1 C6 C15 C17 122.4(2)
P3 P4 C19 C20 115.13(15)
P2 P4 C19 C20 53.56(17)
P3 P4 C19 C24 -53.74(17)
P2 P4 C19 C24 -115.30(15)
C24 C19 C20 C21 18.5(3)
P4 C19 C20 C21 -150.38(16)
C24 C19 C20 C25 -159.25(19)
P4 C19 C20 C25 31.8(3)
C19 C20 C21 C22 -4.0(3)
C25 C20 C21 C22 173.95(18)
C20 C21 C22 C23 -9.8(3)
C20 C21 C22 C29 171.78(19)
C21 C22 C23 C24 9.6(3)
C29 C22 C23 C24 -172.02(19)
C22 C23 C24 C19 4.4(3)
C22 C23 C24 C33 -172.74(19)
C20 C19 C24 C23 -18.7(3)
P4 C19 C24 C23 150.41(16)
C20 C19 C24 C33 158.15(19)
P4 C19 C24 C33 -32.8(3)
C21 C20 C25 C26 -164.13(19)
C19 C20 C25 C26 13.7(3)
C21 C20 C25 C27 71.5(2)
C19 C20 C25 C27 -110.7(2)
C21 C20 C25 C28 -47.2(3)
C19 C20 C25 C28 130.6(2)
C23 C22 C29 C30A -114.5(5)
C21 C22 C29 C30A 63.8(5)
C23 C22 C29 C32B 68.5(4)
C21 C22 C29 C32B -113.2(4)
C23 C22 C29 C32A 114.7(4)
C21 C22 C29 C32A -67.0(4)
C23 C22 C29 C31B -60.5(4)
C21 C22 C29 C31B 117.8(4)
C23 C22 C29 C30B -175.6(3)
C21 C22 C29 C30B 2.7(4)
C23 C22 C29 C31A 2.6(4)
C21 C22 C29 C31A -179.1(3)
C23 C24 C33 C34 -68.8(3)
C19 C24 C33 C34 114.4(2)
C23 C24 C33 C35 166.3(2)
C19 C24 C33 C35 -10.6(3)
C23 C24 C33 C36 49.5(3)
C19 C24 C33 C36 -127.4(2)
